data_2008914
loop_
_publ_author_name
'Marchand, Patrice'
'Masson, Serge'
'Rachinel, Denis'
'Saint-Clair, Jean-Fran\,cois'
'Averbuch-Pouchot, Marie-Th\'er\`ese '

_publ_section_title
2-(2,3:5,6-Di-<i>O</i>-isopropylidene-\b-<small>D</small>-mannofuranosyl)-<i>N</i>,<i>N</i>-(pentamethylene)ethanethioamide
_journal_issue 9
_journal_name_full 'Acta Crystallographica Section C'
_journal_page_first 1533
_journal_page_last 1534
_journal_paper_doi 10.1107/S0108270199006459
_journal_volume 55
_journal_year 1999
_chemical_formula_moiety 'C19 H31 N1 O5 S1'
_chemical_formula_sum 'C19 H31 N O5 S'
_chemical_formula_weight 385.52
_space_group_IT_number 19
_symmetry_cell_setting orthorhombic
_symmetry_space_group_name_Hall 'P 2ac 2ab'
_symmetry_space_group_name_H-M 'P 21 21 21'
_audit_creation_method 'by teXsan v1.7'
_cell_angle_alpha 90
_cell_angle_beta 90
_cell_angle_gamma 90
_cell_formula_units_Z 8
_cell_length_a 10.713(3)
_cell_length_b 13.569(4)
_cell_length_c 28.270(9)
_cell_measurement_reflns_used 25
_cell_measurement_temperature 293
_cell_measurement_theta_max 12.1
_cell_measurement_theta_min 11.2
_cell_volume 4109(2)
_computing_cell_refinement 'CAD-4 Software'
_computing_data_collection 'CAD-4 Software (Enraf-Nonius, 1989)'
_computing_data_reduction 'TEXSAN (Molecular Structure Corporation, 1995)'
_computing_publication_material TEXSAN
_computing_structure_refinement TEXSAN
_computing_structure_solution 'SIR92 (Altomare et al., 1993)'
_diffrn_ambient_temperature 293
_diffrn_measurement_device 'Enraf Nonius CAD4'
_diffrn_measurement_method \w
_diffrn_radiation_monochromator graphite
_diffrn_radiation_source 'X-ray tube'
_diffrn_radiation_type 'Mo K\a'
_diffrn_radiation_wavelength 0.7107
_diffrn_reflns_av_R_equivalents 0.000
_diffrn_reflns_av_sigmaI/netI 0.040
_diffrn_reflns_limit_h_max 15
_diffrn_reflns_limit_h_min 0
_diffrn_reflns_limit_k_max 19
_diffrn_reflns_limit_k_min 0
_diffrn_reflns_limit_l_max 39
_diffrn_reflns_limit_l_min 0
_diffrn_reflns_number 6626
_diffrn_reflns_reduction_process 'Lp corrections applied'
_diffrn_reflns_theta_max 29.96
_diffrn_reflns_theta_min 2.04
_diffrn_standards_decay_% -8.40
_diffrn_standards_interval_count 120
_diffrn_standards_number 2
_exptl_absorpt_coefficient_mu 0.185
_exptl_absorpt_correction_type none
_exptl_crystal_colour colourless
_exptl_crystal_density_diffrn 1.246
_exptl_crystal_density_meas ?
_exptl_crystal_description 'orthorhombic prism'
_exptl_crystal_F_000 1664
_exptl_crystal_size_max 0.42
_exptl_crystal_size_mid 0.41
_exptl_crystal_size_min 0.40
_refine_diff_density_max 0.20
_refine_diff_density_min -0.27
_refine_ls_extinction_method none
_refine_ls_goodness_of_fit_all 1.829
_refine_ls_goodness_of_fit_ref 1.829
_refine_ls_hydrogen_treatment noref
_refine_ls_matrix_type full
_refine_ls_number_constraints 0
_refine_ls_number_parameters 470
_refine_ls_number_reflns 4681
_refine_ls_number_restraints 0
_refine_ls_R_factor_all 0.0430
_refine_ls_R_factor_gt 0.0430
_refine_ls_shift/esd_mean 0.003
_refine_ls_shift/su_max 0.018
_refine_ls_structure_factor_coef F
_refine_ls_weighting_details 'w = 1/[\s^2^(Fo) + 0.00020|Fo|^2^]'
_refine_ls_weighting_scheme calc
_refine_ls_wR_factor_all 0.0416
_refine_ls_wR_factor_ref 0.0416
_reflns_number_gt 4681
_reflns_number_total 6626
_reflns_observed_criterion I<\s(I)
_cod_data_source_file gs1037.cif
_cod_data_source_block thioamide
_cod_depositor_comments
;
The following automatic conversions were performed:

'_exptl_crystal_density_meas' value 'not measured' was changed to '?'
- the value is perceived as not measured.

Automatic conversion script
Id: cif_fix_values 3008 2015-01-20 13:52:24Z robertas 

The following automatic conversions were performed:

'_refine_ls_weighting_scheme' value 'w = 1/[\s^2^(Fo) +
0.00020|Fo|^2^]' was changed to 'calc'. New tag
'_refine_ls_weighting_details' was created. The value of the new tag
was set to 'w = 1/[\s^2^(Fo) + 0.00020|Fo|^2^]'.

Automatic conversion script
Id: cif_fix_values 3143 2015-03-26 13:38:13Z robertas 
;
_cod_original_sg_symbol_H-M 'P 21 21 21 '
_cod_original_formula_sum 'C19 H31 N1 O5 S1'
_cod_database_code 2008914

loop_
_symmetry_equiv_pos_as_xyz
'  +x,  +y,  +z'
'1/2-x,  -y,1/2+z'
'1/2+x,1/2-y,  -z'
'  -x,1/2+y,1/2-z'

loop_
_atom_site_aniso_label
_atom_site_aniso_U_11
_atom_site_aniso_U_22
_atom_site_aniso_U_33
_atom_site_aniso_U_12
_atom_site_aniso_U_13
_atom_site_aniso_U_23
S1 0.0642(4) 0.1073(5) 0.0400(3) 0.0033(4) -0.0073(3) 0.0142(3)
S1' 0.0587(3) 0.1142(5) 0.0369(2) 0.0270(4) -0.0015(3) -0.0142(3)
O1 0.0404(7) 0.0437(8) 0.0419(7) 0.0019(7) -0.0073(6) -0.0060(6)
O1' 0.0344(7) 0.0410(7) 0.0514(8) 0.0053(7) 0.0090(6) 0.0081(7)
O2 0.0367(7) 0.0385(7) 0.0646(8) -0.0047(7) -0.0106(7) 0.0060(7)
O2' 0.0306(6) 0.0379(7) 0.0554(8) -0.0024(6) -0.0014(7) -0.0015(7)
O3 0.0371(7) 0.0410(8) 0.0655(9) 0.0000(7) -0.0078(7) 0.0019(7)
O3' 0.0324(7) 0.0388(8) 0.0731(9) 0.0002(6) 0.0049(7) -0.0033(7)
O4 0.0394(7) 0.0720(10) 0.0453(7) -0.0213(8) -0.0013(6) -0.0008(8)
O4' 0.0403(7) 0.0670(10) 0.0431(7) -0.0189(8) 0.0024(6) -0.0022(7)
O5 0.0458(8) 0.0840(10) 0.0503(8) -0.0126(9) 0.0140(7) -0.0099(9)
O5' 0.0436(8) 0.0780(10) 0.0550(9) -0.0120(9) -0.0128(7) 0.0054(9)
N1 0.0470(10) 0.0530(10) 0.0530(10) 0.0050(10) -0.0062(9) 0.0016(9)
N1' 0.0376(8) 0.0500(10) 0.0385(8) 0.0053(8) 0.0038(7) -0.0003(8)
C1 0.0470(10) 0.0380(10) 0.0460(10) -0.0060(10) -0.0080(10) 0.0046(9)
C1' 0.0400(10) 0.0390(10) 0.0391(9) 0.0010(10) 0.0016(8) -0.0053(9)
C2 0.0450(10) 0.0400(10) 0.0390(10) 0.0010(10) -0.0038(9) 0.0032(9)
C2' 0.0380(10) 0.0430(10) 0.0348(9) 0.0049(9) 0.0030(8) -0.0015(9)
C3 0.0430(10) 0.0370(10) 0.0380(10) -0.0050(10) -0.0047(9) 0.0002(9)
C3' 0.0360(10) 0.0380(10) 0.0384(9) -0.0007(9) 0.0036(8) -0.0033(8)
C4 0.0420(10) 0.0430(10) 0.0346(9) -0.0070(10) -0.0035(9) 0.0004(9)
C4' 0.0340(9) 0.0410(10) 0.0363(9) -0.0015(9) -0.0005(9) -0.0016(9)
C5 0.0370(10) 0.0500(10) 0.0430(10) -0.0030(10) 0.0057(9) -0.0070(10)
C5' 0.0313(9) 0.0390(10) 0.0460(10) -0.0019(9) -0.0056(9) -0.0004(9)
C6 0.0340(10) 0.0480(10) 0.0406(9) -0.0090(10) 0.0052(8) -0.0030(10)
C6' 0.0282(9) 0.0390(10) 0.0450(10) -0.0032(9) -0.0040(8) -0.0025(9)
C7 0.0269(9) 0.0510(10) 0.0470(10) -0.0032(9) 0.0038(8) -0.0050(10)
C7' 0.0251(9) 0.0450(10) 0.0470(10) 0.0004(9) -0.0008(8) -0.0021(9)
C8 0.0390(10) 0.0470(10) 0.0520(10) -0.0050(10) 0.0040(10) 0.0080(10)
C8' 0.0400(10) 0.0480(10) 0.0520(10) -0.0040(10) -0.0040(10) -0.0070(10)
C9 0.0440(10) 0.070(2) 0.0410(10) -0.0110(10) 0.0078(9) -0.0080(10)
C9' 0.0400(10) 0.0660(10) 0.0450(10) -0.0070(10) -0.0060(9) 0.0020(10)
C10 0.093(2) 0.081(2) 0.082(2) -0.012(2) 0.016(2) -0.025(2)
C10' 0.0510(10) 0.109(2) 0.0530(10) -0.001(2) 0.0070(10) -0.001(2)
C11 0.0510(10) 0.114(2) 0.0560(10) 0.002(2) -0.0100(10) 0.000(2)
C11' 0.087(2) 0.077(2) 0.081(2) -0.010(2) -0.014(2) 0.0240(10)
C12 0.0440(10) 0.0370(10) 0.0570(10) -0.0010(10) -0.0100(10) 0.0000(10)
C12' 0.0340(10) 0.0360(10) 0.0670(10) -0.0030(10) 0.0020(10) 0.0060(10)
C13 0.0550(10) 0.0530(10) 0.0740(10) -0.0110(10) -0.0130(10) 0.0190(10)
C13' 0.0520(10) 0.0490(10) 0.081(2) -0.0090(10) 0.0020(10) -0.0170(10)
C14 0.103(2) 0.0540(10) 0.078(2) -0.012(2) -0.008(2) -0.0210(10)
C14' 0.064(2) 0.0580(10) 0.086(2) -0.0100(10) -0.0060(10) 0.0240(10)
C15 0.0490(10) 0.079(2) 0.078(2) 0.0060(10) -0.0160(10) 0.005(2)
C15' 0.0400(10) 0.068(2) 0.0570(10) 0.0090(10) 0.0080(10) 0.0030(10)
C16 0.060(2) 0.068(2) 0.111(2) 0.0130(10) -0.009(2) 0.025(2)
C16' 0.0540(10) 0.064(2) 0.0650(10) 0.0140(10) 0.0010(10) -0.0160(10)
C17 0.070(2) 0.055(2) 0.111(2) 0.0120(10) 0.020(2) 0.002(2)
C17' 0.0570(10) 0.0450(10) 0.080(2) 0.0140(10) -0.0080(10) -0.0020(10)
C18 0.065(2) 0.0570(10) 0.076(2) -0.0050(10) 0.0160(10) -0.0090(10)
C18' 0.0590(10) 0.0560(10) 0.0590(10) 0.0000(10) -0.0020(10) 0.0110(10)
C19 0.0510(10) 0.0570(10) 0.0550(10) 0.0050(10) 0.0070(10) 0.0030(10)
C19' 0.0420(10) 0.0530(10) 0.0430(10) 0.0050(10) -0.0059(9) -0.0020(10)

loop_
_atom_site_label
_atom_site_fract_x
_atom_site_fract_y
_atom_site_fract_z
_atom_site_U_iso_or_equiv
_atom_site_thermal_displace_type
_atom_site_calc_flag
_atom_site_calc_attached_atom
_atom_site_refinement_flags
_atom_site_occupancy
S1 0.23872(6) -0.37349(6) 0.97492(2) 0.0705(2) Uani d ? . 1.000
S1' 0.25137(6) 0.25083(6) 0.98524(2) 0.0699(2) Uani d ? . 1.000
O1 -0.04170(10) -0.30990(10) 0.86301(4) 0.0420(4) Uani d ? . 1.000
O1' 0.54400(10) 0.19850(10) 0.87542(5) 0.0423(4) Uani d ? . 1.000
O2 0.11360(10) -0.14200(10) 0.90470(5) 0.0466(4) Uani d ? . 1.000
O2' 0.39160(10) 0.02740(10) 0.90826(5) 0.0413(4) Uani d ? . 1.000
O3 -0.07570(10) -0.08830(10) 0.88236(5) 0.0478(4) Uani d ? . 1.000
O3' 0.58640(10) -0.02780(10) 0.89631(5) 0.0481(4) Uani d ? . 1.000
O4 -0.29400(10) -0.30320(10) 0.81792(5) 0.0524(4) Uani d ? . 1.000
O4' 0.79020(10) 0.19210(10) 0.82798(5) 0.0502(4) Uani d ? . 1.000
O5 -0.17660(10) -0.25250(10) 0.75684(5) 0.0599(5) Uani d ? . 1.000
O5' 0.67190(10) 0.13610(10) 0.76807(5) 0.0588(5) Uani d ? . 1.000
N1 0.3819(2) -0.38630(10) 0.89876(6) 0.0510(5) Uani d ? . 1.000
N1' 0.1185(2) 0.27350(10) 0.90739(5) 0.0420(4) Uani d ? . 1.000
C1 0.2701(2) -0.3678(2) 0.91731(7) 0.0437(5) Uani d ? . 1.000
C1' 0.2278(2) 0.2521(2) 0.92677(6) 0.0393(5) Uani d ? . 1.000
C2 0.1686(2) -0.34060(10) 0.88232(7) 0.0411(5) Uani d ? . 1.000
C2' 0.3328(2) 0.22840(10) 0.89326(6) 0.0386(5) Uani d ? . 1.000
C3 0.0427(2) -0.31260(10) 0.90273(7) 0.0392(5) Uani d ? . 1.000
C3' 0.4568(2) 0.19820(10) 0.91384(7) 0.0374(5) Uani d ? . 1.000
C4 0.0297(2) -0.21070(10) 0.92575(6) 0.0401(5) Uani d ? . 1.000
C4' 0.4673(2) 0.09420(10) 0.93434(6) 0.0371(5) Uani d ? . 1.000
C5 -0.1003(2) -0.1746(2) 0.90990(7) 0.0434(5) Uani d ? . 1.000
C5' 0.6015(2) 0.06210(10) 0.92197(7) 0.0388(5) Uani d ? . 1.000
C6' 0.6507(2) 0.14450(10) 0.89028(7) 0.0373(5) Uani d ? . 1.000
C6 -0.1490(2) -0.2567(2) 0.87786(7) 0.0409(5) Uani d ? . 1.000
C7 -0.2243(2) -0.2217(2) 0.83619(7) 0.0415(5) Uani d ? . 1.000
C7' 0.7244(2) 0.1096(2) 0.84749(7) 0.0391(5) Uani d ? . 1.000
C8 -0.1474(2) -0.1863(2) 0.79369(7) 0.0462(6) Uani d ? . 1.000
C8' 0.6454(2) 0.0723(2) 0.80653(7) 0.0467(6) Uani d ? . 1.000
C9 -0.2918(2) -0.2978(2) 0.76754(7) 0.0516(6) Uani d ? . 1.000
C9' 0.7852(2) 0.1850(2) 0.77799(7) 0.0501(6) Uani d ? . 1.000
C10 -0.2915(3) -0.3998(2) 0.74770(10) 0.0850(10) Uani d ? . 1.000
C10' 0.8945(2) 0.1257(2) 0.75919(8) 0.0711(8) Uani d ? . 1.000
C11 -0.4000(2) -0.2357(2) 0.74980(9) 0.0736(8) Uani d ? . 1.000
C11' 0.7782(3) 0.2874(2) 0.75740(10) 0.0816(9) Uani d ? . 1.000
C12 0.0457(2) -0.0539(2) 0.89558(8) 0.0462(6) Uani d ? . 1.000
C12' 0.4610(2) -0.0615(2) 0.90355(8) 0.0456(6) Uani d ? . 1.000
C13 0.1024(2) -0.0039(2) 0.85365(8) 0.0605(7) Uani d ? . 1.000
C13' 0.4191(2) -0.1144(2) 0.85949(9) 0.0606(7) Uani d ? . 1.000
C14 0.0405(3) 0.0100(2) 0.93890(10) 0.0784(9) Uani d ? . 1.000
C14' 0.4507(2) -0.1237(2) 0.94766(9) 0.0693(8) Uani d ? . 1.000
C15 0.4899(2) -0.4137(2) 0.92830(10) 0.0687(8) Uani d ? . 1.000
C15' 0.0069(2) 0.2989(2) 0.93508(8) 0.0550(7) Uani d ? . 1.000
C16 0.5245(3) -0.5206(2) 0.91920(10) 0.0794(9) Uani d ? . 1.000
C16' -0.0310(2) 0.4048(2) 0.92541(9) 0.0608(7) Uani d ? . 1.000
C17 0.5503(3) -0.5375(2) 0.86700(10) 0.0788(9) Uani d ? . 1.000
C17' -0.0526(2) 0.4217(2) 0.87313(9) 0.0604(7) Uani d ? . 1.000
C18 0.4424(3) -0.5024(2) 0.83701(9) 0.0658(8) Uani d ? . 1.000
C18' 0.0589(2) 0.3881(2) 0.84482(8) 0.0580(7) Uani d ? . 1.000
C19 0.4101(2) -0.3961(2) 0.84836(8) 0.0544(7) Uani d ? . 1.000
C19' 0.0951(2) 0.2830(2) 0.85626(7) 0.0462(6) Uani d ? . 1.000
H1 0.1976 -0.2854 0.8637 0.060 Uiso c ? . 1.000
H1' 0.3457 0.2835 0.8712 0.066 Uiso c ? . 1.000
H2 0.1596 -0.3978 0.8625 0.060 Uiso c ? . 1.000
H2' 0.3101 0.1787 0.8712 0.067 Uiso c ? . 1.000
H3 0.0064 -0.3659 0.9244 0.071 Uiso c ? . 1.000
H3' 0.4882 0.2477 0.9357 0.062 Uiso c ? . 1.000
H4 0.0420 -0.2151 0.9632 0.066 Uiso c ? . 1.000
H4' 0.4547 0.0886 0.9697 0.072 Uiso c ? . 1.000
H5 -0.1610 -0.1591 0.9383 0.058 Uiso c ? . 1.000
H5' 0.6557 0.0531 0.9470 0.068 Uiso c ? . 1.000
H6 -0.2019 -0.3015 0.8964 0.055 Uiso c ? . 1.000
H6' 0.7043 0.1901 0.9105 0.052 Uiso c ? . 1.000
H7 -0.2859 -0.1715 0.8507 0.079 Uiso c ? . 1.000
H7' 0.7773 0.0593 0.8584 0.062 Uiso c ? . 1.000
H8 -0.0476 -0.1968 0.7967 0.087 Uiso c ? . 1.000
H8' 0.6596 0.0109 0.8021 0.072 Uiso c ? . 1.000
H9 -0.1667 -0.1210 0.7873 0.066 Uiso c ? . 1.000
H9' 0.5514 0.0715 0.8110 0.065 Uiso c ? . 1.000
H10' 0.9679 0.1543 0.7668 0.085 Uiso c ? . 1.000
H10 -0.2193 -0.4403 0.7606 0.087 Uiso c ? . 1.000
H11' 0.8848 0.1212 0.7250 0.087 Uiso c ? . 1.000
H11 -0.2899 -0.3979 0.7116 0.095 Uiso c ? . 1.000
H12 -0.3774 -0.4310 0.7620 0.104 Uiso c ? . 1.000
H12' 0.8889 0.0563 0.7713 0.097 Uiso c ? . 1.000
H13 -0.3811 -0.2214 0.7123 0.098 Uiso c ? . 1.000
H13' 0.7067 0.3232 0.7721 0.097 Uiso c ? . 1.000
H14 -0.4775 -0.2543 0.7570 0.096 Uiso c ? . 1.000
H14' 0.7692 0.2877 0.7222 0.116 Uiso c ? . 1.000
H15 -0.4027 -0.1578 0.7696 0.107 Uiso c ? . 1.000
H15' 0.8480 0.3215 0.7686 0.112 Uiso c ? . 1.000
H16 0.0752 -0.0439 0.8200 0.113 Uiso c ? . 1.000
H16' 0.3336 -0.1338 0.8637 0.070 Uiso c ? . 1.000
H17 0.1878 0.0181 0.8607 0.088 Uiso c ? . 1.000
H17' 0.4261 -0.0719 0.8334 0.071 Uiso c ? . 1.000
H18 0.0557 0.0504 0.8448 0.083 Uiso c ? . 1.000
H18' 0.4706 -0.1727 0.8547 0.082 Uiso c ? . 1.000
H19 0.1247 0.0174 0.9511 0.104 Uiso c ? . 1.000
H19' 0.4906 -0.0914 0.9714 0.093 Uiso c ? . 1.000
H20 0.0051 0.0699 0.9311 0.096 Uiso c ? . 1.000
H20' 0.4895 -0.1856 0.9422 0.100 Uiso c ? . 1.000
H21 -0.0111 -0.0222 0.9628 0.103 Uiso c ? . 1.000
H21' 0.3666 -0.1367 0.9543 0.083 Uiso c ? . 1.000
H22 0.5578 -0.3711 0.9210 0.084 Uiso c ? . 1.000
H22' 0.0239 0.2919 0.9685 0.067 Uiso c ? . 1.000
H23 0.4684 -0.4045 0.9602 0.071 Uiso c ? . 1.000
H23' -0.0588 0.2540 0.9250 0.071 Uiso c ? . 1.000
H24 0.5923 -0.5397 0.9362 0.099 Uiso c ? . 1.000
H24' 0.0364 0.4402 0.9413 0.078 Uiso c ? . 1.000
H25 0.4513 -0.5594 0.9264 0.091 Uiso c ? . 1.000
H25' -0.1179 0.4154 0.9437 0.085 Uiso c ? . 1.000
H26 0.6244 -0.5039 0.8586 0.090 Uiso c ? . 1.000
H26' -0.1246 0.3851 0.8647 0.071 Uiso c ? . 1.000
H27 0.5610 -0.6079 0.8625 0.101 Uiso c ? . 1.000
H27' -0.0659 0.4891 0.8691 0.070 Uiso c ? . 1.000
H28 0.4622 -0.5039 0.8031 0.087 Uiso c ? . 1.000
H28' 0.1345 0.4302 0.8472 0.083 Uiso c ? . 1.000
H29 0.3694 -0.5409 0.8403 0.075 Uiso c ? . 1.000
H29' 0.0541 0.3987 0.8126 0.080 Uiso c ? . 1.000
H30 0.4808 -0.3558 0.8413 0.072 Uiso c ? . 1.000
H30' 0.1685 0.2624 0.8385 0.059 Uiso c ? . 1.000
H31 0.3420 -0.3751 0.8312 0.061 Uiso c ? . 1.000
H31' 0.0251 0.2407 0.8475 0.067 Uiso c ? . 1.000

loop_
_atom_type_symbol
_atom_type_scat_dispersion_real
_atom_type_scat_dispersion_imag
_atom_type_scat_source
H 0.000 0.000
;International Tables for Crystallography
(1992, Vol. C, Table 6.1.1.2)
;
O 0.011 0.006
;International Tables for Crystallography
(1992, Vol. C, Tables 4.2.6.8 and 6.1.1.1)
;
N 0.006 0.003
;International Tables for Crystallography
(1992, Vol. C, Tables 4.2.6.8 and 6.1.1.1)
;
C 0.003 0.002
;International Tables for Crystallography
(1992, Vol. C, Tables 4.2.6.8 and 6.1.1.1)
;
S 0.125 0.123
;International Tables for Crystallography
(1992, Vol. C, Tables 4.2.6.8 and 6.1.1.1)
;

loop_
_geom_angle_atom_site_label_1
_geom_angle_atom_site_label_2
_geom_angle_atom_site_label_3
_geom_angle
_geom_angle_publ_flag
C3 O1 C6 106.90(10) yes
C4 O2 C12 107.60(10) yes
C5 O3 C12 107.0(2) yes
C7 O4 C9 108.2(2) yes
C8 O5 C9 108.3(2) yes
C1 N1 C15 122.0(2) ?
C1 N1 C19 125.9(2) ?
C15 N1 C19 111.5(2) ?
S1 C1 N1 124.0(2) yes
S1 C1 C2 120.3(2) yes
N1 C1 C2 115.7(2) yes
C1 C2 C3 116.8(2) no
O1 C3 C2 105.50(10) no
O1 C3 C4 104.50(10) no
C2 C3 C4 117.9(2) no
O2 C4 C3 110.8(2) no
O2 C4 C5 103.90(10) no
C3 C4 C5 104.2(2) no
O3 C5 C4 104.5(2) no
O3 C5 C6 109.7(2) no
C4 C5 C6 104.4(2) no
O1 C6 C5 105.70(10) no
O1 C6 C7 111.30(10) no
C5 C6 C7 114.7(2) no
O4 C7 C6 108.6(2) no
O4 C7 C8 103.8(2) no
C6 C7 C8 115.1(2) no
O5 C8 C7 105.1(2) no
O4 C9 O5 104.5(2) no
O4 C9 C10 109.1(2) no
O4 C9 C11 110.2(2) no
O5 C9 C10 108.8(2) no
O5 C9 C11 110.7(2) no
C10 C9 C11 113.1(2) no
O2 C12 O3 103.8(2) no
O2 C12 C13 108.5(2) no
O2 C12 C14 110.9(2) no
O3 C12 C13 108.1(2) no
O3 C12 C14 111.6(2) no
C13 C12 C14 113.5(2) no
N1 C15 C16 109.6(2) no
C15 C16 C17 110.8(2) no
C16 C17 C18 111.0(2) no
C17 C18 C19 110.8(2) no
N1 C19 C18 109.9(2) no
C3' O1' C6' 107.40(10) yes
C4' O2' C12' 106.90(10) yes
C5' O3' C12' 107.80(10) yes
C7' O4' C9' 108.2(2) yes
C8' O5' C9' 107.8(2) yes
C1' N1' C15' 123.4(2) ?
C1' N1' C19' 125.2(2) ?
C15' N1' C19' 111.3(2) ?
S1' C1' N1' 123.00(10) yes
S1' C1' C2' 120.50(10) yes
N1' C1' C2' 116.5(2) yes
C1' C2' C3' 118.3(2) no
O1' C3' C2' 106.40(10) no
O1' C3' C4' 104.00(10) no
C2' C3' C4' 117.5(2) no
O2' C4' C3' 110.40(10) no
O2' C4' C5' 103.50(10) no
C3' C4' C5' 104.1(2) no
O3' C5' C4' 104.60(10) no
O3' C5' C6' 111.5(2) no
C4' C5' C6' 104.4(2) no
O1' C6' C5' 105.80(10) no
O1' C6' C7' 110.1(2) no
C5' C6' C7' 114.8(2) no
O4' C7' C6' 108.6(2) no
O4' C7' C8' 103.9(2) no
C6' C7' C8' 114.9(2) no
O5' C8' C7' 105.6(2) no
O4' C9' O5' 105.2(2) no
O4' C9' C10' 110.8(2) no
O4' C9' C11' 109.0(2) no
O5' C9' C10' 110.2(2) no
O5' C9' C11' 108.3(2) no
C10' C9' C11' 113.0(2) no
O2' C12' O3' 103.40(10) no
O2' C12' C13' 109.0(2) no
O2' C12' C14' 111.0(2) no
O3' C12' C13' 108.3(2) no
O3' C12' C14' 111.4(2) no
C13' C12' C14' 113.3(2) no
N1' C15' C16' 110.1(2) no
C15' C16' C17' 111.1(2) no
C16' C17' C18' 110.6(2) no
C17' C18' C19' 112.0(2) no
N1' C19' C18' 109.6(2) no
C1 C2 H1 108.3 no
C1 C2 H2 104.8 no
C3 C2 H1 107.4 no
C3 C2 H2 109.6 no
H1 C2 H2 109.9 no
O1 C3 H3 104.2 no
C2 C3 H3 112.9 no
C4 C3 H3 110.4 no
O2 C4 H4 111.9 no
C3 C4 H4 111.0 no
C5 C4 H4 114.6 no
O3 C5 H5 111.4 no
C4 C5 H5 113.5 no
C6 C5 H5 112.8 no
O1 C6 H6 108.0 no
C5 C6 H6 109.3 no
C7 C6 H6 107.7 no
O4 C7 H7 108.6 no
C6 C7 H7 103.8 no
C8 C7 H7 116.7 no
O5 C8 H8 101.1 no
O5 C8 H9 114.5 no
C7 C8 H8 115.4 no
C7 C8 H9 109.4 no
H8 C8 H9 111.2 no
C9 C10 H10 111.5 no
C9 C10 H11 110.6 no
C9 C10 H12 102.7 no
H10 C10 H11 111.2 no
H10 C10 H12 107.4 no
H11 C10 H12 113.2 no
C9 C11 H13 106.1 no
C9 C11 H14 118.5 no
C9 C11 H15 110.7 no
H13 C11 H14 116.3 no
H13 C11 H15 107.6 no
H14 C11 H15 96.9 no
C12 C13 H16 110.2 no
C12 C13 H17 110.8 no
C12 C13 H18 110.8 no
H16 C13 H17 123.7 no
H16 C13 H18 90.9 no
H17 C13 H18 108.4 no
C12 C14 H19 108.5 no
C12 C14 H20 109.3 no
C12 C14 H21 109.1 no
H19 C14 H20 112.1 no
H19 C14 H21 108.9 no
H20 C14 H21 108.9 no
N1 C15 H22 108.8 no
N1 C15 H23 108.5 no
C16 C15 H22 110.9 no
C16 C15 H23 110.6 no
H22 C15 H23 108.3 no
C15 C16 H24 112.1 no
C15 C16 H25 106.7 no
C17 C16 H24 109.1 no
C17 C16 H25 105.7 no
H24 C16 H25 112.3 no
C16 C17 H26 109.0 no
C16 C17 H27 107.4 no
C18 C17 H26 110.4 no
C18 C17 H27 109.0 no
H26 C17 H27 110.0 no
C17 C18 H28 112.2 no
C17 C18 H29 113.7 no
C19 C18 H28 105.9 no
C19 C18 H29 108.4 no
H28 C18 H29 105.4 no
N1 C19 H30 108.3 no
N1 C19 H31 108.7 no
C18 C19 H30 108.7 no
C18 C19 H31 111.3 no
H30 C19 H31 109.9 no
C1' C2' H1' 109.9 no
C1' C2' H2' 112.0 no
C3' C2' H1' 109.1 no
C3' C2' H2' 106.6 no
H1' C2' H2' 99.2 no
O1' C3' H3' 104.7 no
C2' C3' H3' 111.3 no
C4' C3' H3' 111.8 no
O2' C4' H4' 112.8 no
C3' C4' H4' 115.7 no
C5' C4' H4' 109.1 no
O3' C5' H5' 110.4 no
C4' C5' H5' 116.7 no
C6' C5' H5' 109.2 no
O1' C6' H6' 107.8 no
C5' C6' H6' 108.0 no
C7' C6' H6' 110.1 no
O4' C7' H7' 113.4 no
C6' C7' H7' 106.1 no
C8' C7' H7' 110.1 no
O5' C8' H8' 116.5 no
O5' C8' H9' 107.5 no
C7' C8' H8' 109.7 no
C7' C8' H9' 117.4 no
H8' C8' H9' 100.6 no
C9' C10' H10' 111.2 no
C9' C10' H11' 107.4 no
C9' C10' H12' 109.4 no
H10' C10' H11' 110.9 no
H10' C10' H12' 111.9 no
H11' C10' H12' 105.8 no
C9' C11' H13' 109.0 no
C9' C11' H14' 113.1 no
C9' C11' H15' 106.6 no
H13' C11' H14' 109.9 no
H13' C11' H15' 103.4 no
H14' C11' H15' 114.4 no
C12' C13' H16' 108.3 no
C12' C13' H17' 109.5 no
C12' C13' H18' 109.4 no
H16' C13' H17' 109.9 no
H16' C13' H18' 109.6 no
H17' C13' H18' 110.2 no
C12' C14' H19' 107.8 no
C12' C14' H20' 109.1 no
C12' C14' H21' 109.9 no
H19' C14' H20' 110.1 no
H19' C14' H21' 113.3 no
H20' C14' H21' 106.6 no
N1' C15' H22' 110.1 no
N1' C15' H23' 106.5 no
C16' C15' H22' 108.6 no
C16' C15' H23' 110.3 no
H22' C15' H23' 111.2 no
C15' C16' H24' 100.7 no
C15' C16' H25' 105.7 no
C17' C16' H24' 119.2 no
C17' C16' H25' 108.6 no
H24' C16' H25' 110.7 no
C16' C17' H26' 106.9 no
C16' C17' H27' 107.0 no
C18' C17' H26' 110.7 no
C18' C17' H27' 110.6 no
H26' C17' H27' 111.0 no
C17' C18' H28' 115.9 no
C17' C18' H29' 115.6 no
C19' C18' H28' 108.6 no
C19' C18' H29' 111.8 no
H28' C18' H29' 91.3 no
N1' C19' H30' 110.1 no
N1' C19' H31' 109.1 no
C18' C19' H30' 111.5 no
C18' C19' H31' 107.7 no
H30' C19' H31' 108.7 no

loop_
_geom_bond_atom_site_label_1
_geom_bond_atom_site_label_2
_geom_bond_site_symmetry_1
_geom_bond_site_symmetry_2
_geom_bond_distance
_geom_bond_publ_flag
S1 C1 . . 1.665(2) yes
O1 C3 . . 1.442(2) yes
O1 C6 . . 1.421(2) yes
O2 C4 . . 1.425(2) yes
O2 C12 . . 1.423(3) yes
O3 C5 . . 1.431(2) yes
O3 C12 . . 1.431(3) yes
O4 C7 . . 1.431(2) yes
O4 C9 . . 1.426(2) yes
O5 C8 . . 1.411(3) yes
O5 C9 . . 1.411(3) yes
N1 C1 . . 1.331(3) yes
N1 C15 . . 1.475(3) ?
N1 C19 . . 1.463(3) ?
C1 C2 . . 1.516(3) yes
C2 C3 . . 1.516(3) no
C3 C4 . . 1.534(3) no
C4 C5 . . 1.543(3) no
C5 C6 . . 1.527(3) no
C6 C7 . . 1.505(3) no
C7 C8 . . 1.534(3) no
C9 C10 . . 1.493(4) no
C9 C11 . . 1.519(4) no
C12 C13 . . 1.495(3) no
C12 C14 . . 1.501(3) no
C15 C16 . . 1.519(4) no
C16 C17 . . 1.517(4) no
C17 C18 . . 1.511(4) no
C18 C19 . . 1.518(3) no
S1' C1' . . 1.672(2) yes
O1' C3' . . 1.433(2) yes
O1' C6' . . 1.422(2) yes
O2' C4' . . 1.423(2) yes
O2' C12' . . 1.424(2) yes
O3' C5' . . 1.428(2) yes
O3' C12' . . 1.434(2) yes
O4' C7' . . 1.434(2) yes
O4' C9' . . 1.417(2) yes
O5' C8' . . 1.418(3) yes
O5' C9' . . 1.412(3) yes
N1' C1' . . 1.325(2) yes
N1' C15' . . 1.471(3) ?
N1' C19' . . 1.473(3) ?
C1' C2' . . 1.505(3) yes
C2' C3' . . 1.507(3) no
C3' C4' . . 1.530(3) no
C4' C5' . . 1.542(3) no
C5' C6' . . 1.527(3) no
C6' C7' . . 1.520(3) no
C7' C8' . . 1.521(3) no
C9' C10' . . 1.517(3) no
C9' C11' . . 1.509(4) no
C12' C13' . . 1.506(3) no
C12' C14' . . 1.510(3) no
C15' C16' . . 1.518(3) no
C16' C17' . . 1.513(3) no
C17' C18' . . 1.508(3) no
C18' C19' . . 1.513(3) no
C2 H1 . . 0.97 no
C2 H2 . . 0.96 no
C3 H3 . . 1.03 no
C4 H4 . . 1.07 no
C5 H5 . . 1.05 no
C6 H6 . . 0.98 no
C7 H7 . . 1.03 no
C8 H8 . . 1.08 no
C8 H9 . . 0.93 no
C10 H10 . . 1.02 no
C10 H11 . . 1.02 no
C10 H12 . . 1.09 no
C11 H13 . . 1.10 no
C11 H14 . . 0.89 no
C11 H15 . . 1.20 no
C13 H16 . . 1.13 no
C13 H17 . . 0.98 no
C13 H18 . . 0.93 no
C14 H19 . . 0.97 no
C14 H20 . . 0.92 no
C14 H21 . . 0.98 no
C15 H22 . . 0.95 no
C15 H23 . . 0.94 no
C16 H24 . . 0.91 no
C16 H25 . . 0.97 no
C17 H26 . . 0.95 no
C17 H27 . . 0.97 no
C18 H28 . . 0.98 no
C18 H29 . . 0.94 no
C19 H30 . . 0.96 no
C19 H31 . . 0.92 no
C2' H1' . . 0.98 no
C2' H2' . . 0.95 no
C3' H3' . . 0.97 no
C4' H4' . . 1.01 no
C5' H5' . . 0.92 no
C6' H6' . . 1.02 no
C7' H7' . . 0.94 no
C8' H8' . . 0.86 no
C8' H9' . . 1.02 no
C10' H10' . . 0.90 no
C10' H11' . . 0.97 no
C10' H12' . . 1.00 no
C11' H13' . . 1.00 no
C11' H14' . . 1.00 no
C11' H15' . . 0.94 no
C13' H16' . . 0.96 no
C13' H17' . . 0.94 no
C13' H18' . . 0.97 no
C14' H19' . . 0.91 no
C14' H20' . . 0.95 no
C14' H21' . . 0.94 no
C15' H22' . . 0.97 no
C15' H23' . . 0.97 no
C16' H24' . . 0.98 no
C16' H25' . . 1.07 no
C17' H26' . . 0.95 no
C17' H27' . . 0.93 no
C18' H28' . . 0.99 no
C18' H29' . . 0.92 no
C19' H30' . . 0.97 no
C19' H31' . . 0.98 no

loop_
_geom_torsion_atom_site_label_1
_geom_torsion_atom_site_label_2
_geom_torsion_atom_site_label_3
_geom_torsion_atom_site_label_4
_geom_torsion
_geom_torsion_publ_flag
S1' C1' N1' C15' 0.4(3) yes
S1' C1' N1' C19' 175.1(2) no
S1' C1' C2' C3' 3.3(3) no
S1 C1 N1 C15 -0.1(3) yes
S1 C1 N1 C19 170.7(2) no
S1 C1 C2 C3 4.1(3) no
O1 C3 C2 C1 -168.7(2) no
O1 C3 C4 O2 -87.8(2) no
O1 C3 C4 C5 23.4(2) no
O1 C6 C5 O3 91.0(2) no
O1 C6 C5 C4 -20.6(2) no
O1 C6 C7 O4 77.4(2) no
O1 C6 C7 C8 -38.5(2) no
O1' C3' C2' C1' -169.3(2) no
O1' C3' C4' O2' -83.4(2) no
O1' C3' C4' C5' 27.1(2) no
O1' C6' C5' O3' 96.4(2) no
O1' C6' C5' C4' -15.9(2) no
O1' C6' C7' O4' 75.0(2) no
O1' C6' C7' C8' -40.8(2) no
O2' C4' C3' C2' 33.7(2) yes
O2' C4' C5' O3' -8.5(2) yes
O2' C4' C5' C6' 108.7(2) no
O2' C12' O3' C5' 32.2(2) no
O2 C4 C3 C2 29.0(2) yes
O2 C4 C5 O3 -1.1(2) yes
O2 C4 C5 C6 114.1(2) no
O2 C12 O3 C5 34.9(2) no
O3' C5' C4' C3' -124.0(2) no
O3' C5' C6' C7' -25.2(2) yes
O3' C12' O2' C4' -38.2(2) yes
O3 C5 C4 C3 -117.2(2) no
O3 C5 C6 C7 -31.9(2) yes
O3 C12 O2 C4 -36.0(2) yes
O4 C7 C6 C5 -162.80(10) no
O4 C7 C8 O5 -2.3(2) yes
O4 C9 O5 C8 -32.0(2) yes
O4' C7' C6' C5' -165.70(10) no
O4' C7' C8' O5' -0.5(2) yes
O4' C9' O5' C8' -29.9(2) yes
O5 C8 C7 C6 116.2(2) no
O5 C9 O4 C7 30.3(2) no
O5' C8' C7' C6' 118.0(2) no
O5' C9' O4' C7' 29.7(2) no
N1' C1' C2' C3' -176.7(2) no
N1' C15' C16' C17' 56.5(2) no
N1' C19' C18' C17' -56.3(2) no
N1 C1 C2 C3 -176.0(2) no
N1 C15 C16 C17 56.3(3) no
N1 C19 C18 C17 -56.8(3) no
C1' N1' C15' C16' 114.8(2) no
C1' N1' C19' C18' -115.2(2) no
C1' C2' C3' C4' 74.8(2) no
C1 N1 C15 C16 111.1(2) no
C1 N1 C19 C18 -110.5(2) no
C1 C2 C3 C4 75.1(2) no
C2' C1' N1' C15' -179.6(2) yes
C2' C1' N1' C19' -4.9(3) no
C2' C3' O1' C6' -163.70(10) no
C2' C3' C4' C5' 144.3(2) no
C2 C1 N1 C15 -180.0(2) yes
C2 C1 N1 C19 -9.2(3) no
C2 C3 O1 C6 -163.10(10) no
C2 C3 C4 C5 140.2(2) no
C3 O1 C6 C5 37.0(2) no
C3 O1 C6 C7 162.1(2) no
C3 C4 O2 C12 134.0(2) no
C3 C4 C5 C6 -2.0(2) yes
C3' O1' C6' C5' 34.8(2) no
C3' O1' C6' C7' 159.3(2) no
C3' C4' O2' C12' 139.7(2) no
C3' C4' C5' C6' -6.8(2) yes
C4' O2' C12' C13' -153.2(2) no
C4' O2' C12' C14' 81.3(2) no
C4' C3' O1' C6' -39.0(2) yes
C4' C5' O3' C12' -14.5(2) no
C4' C5' C6' C7' -137.5(2) no
C4 O2 C12 C13 -150.7(2) no
C4 O2 C12 C14 84.0(2) no
C4 C3 O1 C6 -38.1(2) yes
C4 C5 O3 C12 -20.7(2) no
C4 C5 C6 C7 -143.5(2) no
C5 O3 C12 C13 150.0(2) no
C5 O3 C12 C14 -84.5(2) no
C5 C4 O2 C12 22.7(2) no
C5 C6 C7 C8 81.4(2) no
C5' O3' C12' C13' 147.8(2) no
C5' O3' C12' C14' -87.1(2) no
C5' C4' O2' C12' 28.7(2) no
C5' C6' C7' C8' 78.4(2) no
C6' C5' O3' C12' -126.7(2) no
C6' C7' O4' C9' -140.6(2) no
C6 C5 O3 C12 -132.2(2) no
C6 C7 O4 C9 -140.0(2) no
C7' O4' C9' C10' -89.4(2) no
C7' O4' C9' C11' 145.7(2) no
C7' C8' O5' C9' 18.6(2) no
C7 O4 C9 C10 146.5(2) no
C7 O4 C9 C11 -88.7(2) no
C7 C8 O5 C9 21.1(2) no
C8' O5' C9' C10' 89.6(2) no
C8' O5' C9' C11' -146.3(2) no
C8' C7' O4' C9' -17.8(2) no
C8 O5 C9 C10 -148.5(2) no
C8 O5 C9 C11 86.7(2) no
C8 C7 O4 C9 -17.1(2) no
C15 N1 C19 C18 61.0(3) no
C15 C16 C17 C18 -53.6(3) no
C15' N1' C19' C18' 60.1(2) no
C15' C16' C17' C18' -52.8(3) no
C16 C15 N1 C19 -60.8(3) no
C16 C17 C18 C19 53.6(3) no
C16' C15' N1' C19' -60.6(2) no
C16' C17' C18' C19' 53.1(3) no

loop_
_cod_related_entry_id
_cod_related_entry_database
_cod_related_entry_code
1 ChemSpider 30652244
